data_7050887
loop_
_publ_author_name
'Lu, Zheng'
'Huang, Wei'
'Vittal, Jagadese J.'

_publ_section_title
;
 Synthesis, structural characterization, photoluminescence and thermal
 properties of [(Ph3P)2Cu(??-SeC{O}R)2Cu(PPh3)]Electronic supplementary
 information (ESI) available: XRPD patterns and SEM images of the
 residues from pyrolysis of 1???6. See
 http://www.rsc.org/suppdata/nj/b2/b203466b/
;
_journal_issue 9
_journal_name_full 'New Journal of Chemistry'
_journal_page_first 1122
_journal_paper_doi 10.1039/b203466b
_journal_volume 26
_journal_year 2002
_chemical_formula_sum 'C58 H51 Cu2 O2 P3 Se2'
_chemical_formula_weight 1157.90
_space_group_IT_number 14
_symmetry_cell_setting monoclinic
_symmetry_space_group_name_Hall '-P 2ybc'
_symmetry_space_group_name_H-M 'P 1 21/c 1'
_atom_sites_solution_hydrogens geom
_atom_sites_solution_primary direct
_atom_sites_solution_secondary difmap
_audit_creation_method SHELXL-97
_cell_angle_alpha 90.00
_cell_angle_beta 111.690(1)
_cell_angle_gamma 90.00
_cell_formula_units_Z 4
_cell_length_a 19.4676(2)
_cell_length_b 14.5399(1)
_cell_length_c 20.0449(2)
_cell_measurement_reflns_used 8192
_cell_measurement_temperature 293(2)
_cell_measurement_theta_max 25.0
_cell_measurement_theta_min 2.06
_cell_volume 5272.12(9)
_computing_cell_refinement 'Bruker AXS, SAINT'
_computing_data_collection 'Bruker AXS, SMART'
_computing_data_reduction 'Bruker AXS, SAINT'
_computing_molecular_graphics 'Bruker AXS, SHELXTL'
_computing_publication_material 'Bruker AXS, SHELXTL'
_computing_structure_refinement 'SHELXL-97 (Sheldrick, 1997)'
_computing_structure_solution 'SHELXS-97 (Sheldrick, 1990)'
_diffrn_ambient_temperature 293(2)
_diffrn_measured_fraction_theta_full 0.997
_diffrn_measured_fraction_theta_max 0.997
_diffrn_measurement_device_type 'Bruker AXS APEX CCD diffractometer'
_diffrn_measurement_method '\w scans'
_diffrn_radiation_monochromator graphite
_diffrn_radiation_source 'fine-focus sealed tube'
_diffrn_radiation_type MoK\a
_diffrn_radiation_wavelength 0.71073
_diffrn_reflns_av_R_equivalents 0.0260
_diffrn_reflns_av_sigmaI/netI 0.0269
_diffrn_reflns_limit_h_max 21
_diffrn_reflns_limit_h_min -23
_diffrn_reflns_limit_k_max 17
_diffrn_reflns_limit_k_min -16
_diffrn_reflns_limit_l_max 23
_diffrn_reflns_limit_l_min -16
_diffrn_reflns_number 26569
_diffrn_reflns_theta_full 25.00
_diffrn_reflns_theta_max 25.00
_diffrn_reflns_theta_min 2.06
_exptl_absorpt_coefficient_mu 2.320
_exptl_absorpt_correction_T_max 0.7095
_exptl_absorpt_correction_T_min 0.4436
_exptl_absorpt_correction_type empirical
_exptl_absorpt_process_details 'sadabs (Sheldrick, 1996)'
_exptl_crystal_colour 'brownish yellow'
_exptl_crystal_density_diffrn 1.459
_exptl_crystal_density_meas ?
_exptl_crystal_density_method .
_exptl_crystal_description 'hexagonal plates'
_exptl_crystal_F_000 2344
_exptl_crystal_size_max 0.50
_exptl_crystal_size_mid 0.28
_exptl_crystal_size_min 0.14
_refine_diff_density_max 0.380
_refine_diff_density_min -0.265
_refine_diff_density_rms 0.048
_refine_ls_extinction_coef 0.00038(6)
_refine_ls_extinction_expression Fc^*^=kFc[1+0.001xFc^2^\l^3^/sin(2\q)]^-1/4^
_refine_ls_extinction_method SHELXL
_refine_ls_goodness_of_fit_ref 0.988
_refine_ls_hydrogen_treatment mixed
_refine_ls_matrix_type full
_refine_ls_number_parameters 607
_refine_ls_number_reflns 9260
_refine_ls_number_restraints 0
_refine_ls_restrained_S_all 0.988
_refine_ls_R_factor_all 0.0416
_refine_ls_R_factor_gt 0.0288
_refine_ls_shift/su_max 0.001
_refine_ls_shift/su_mean 0.000
_refine_ls_structure_factor_coef Fsqd
_refine_ls_weighting_details 'calc w=1/[\s^2^(Fo^2^)+(0.0374P)^2^+3.6327P] where P=(Fo^2^+2Fc^2^)/3'
_refine_ls_weighting_scheme calc
_refine_ls_wR_factor_gt 0.0695
_refine_ls_wR_factor_ref 0.0769
_reflns_number_gt 7666
_reflns_number_total 9260
_reflns_threshold_expression >2sigma(I)
_cod_data_source_file b203466b.txt
_cod_data_source_block compound_6
_cod_original_cell_volume 5272.12(8)
_cod_original_sg_symbol_H-M P2(1)/c
_cod_database_code 7050887

loop_
_symmetry_equiv_pos_as_xyz
'x, y, z'
'-x, y+1/2, -z+1/2'
'-x, -y, -z'
'x, -y-1/2, z-1/2'

loop_
_atom_site_label
_atom_site_type_symbol
_atom_site_fract_x
_atom_site_fract_y
_atom_site_fract_z
_atom_site_U_iso_or_equiv
_atom_site_adp_type
_atom_site_occupancy
_atom_site_symmetry_multiplicity
_atom_site_calc_flag
_atom_site_refinement_flags
_atom_site_disorder_assembly
_atom_site_disorder_group
Se1 Se 0.337768(16) 0.392347(19) 0.323658(14) 0.04287(8) Uani 1 1 d . . .
Se2 Se 0.206159(16) 0.41021(2) 0.107937(14) 0.04442(9) Uani 1 1 d . . .
Cu1 Cu 0.234679(18) 0.48298(2) 0.230224(17) 0.03824(9) Uani 1 1 d . . .
Cu2 Cu 0.284859(18) 0.31692(2) 0.207734(17) 0.04155(9) Uani 1 1 d . . .
C1 C 0.43212(18) 0.4278(2) 0.32079(18) 0.0559(8) Uani 1 1 d . . .
O1 O 0.44868(15) 0.4157(2) 0.26944(16) 0.0951(9) Uani 1 1 d . . .
C2 C 0.4844(2) 0.4701(3) 0.3888(2) 0.0917(14) Uani 1 1 d . . .
H2A H 0.4830 0.4360 0.4293 0.137 Uiso 1 1 calc R . .
H2B H 0.4701 0.5327 0.3920 0.137 Uiso 1 1 calc R . .
H2C H 0.5337 0.4689 0.3887 0.137 Uiso 1 1 calc R . .
C3 C 0.27424(17) 0.4614(2) 0.06628(15) 0.0534(8) Uani 1 1 d . . .
O2 O 0.25564(15) 0.5256(2) 0.02586(16) 0.1005(10) Uani 1 1 d . . .
C4 C 0.3478(2) 0.4170(3) 0.0854(2) 0.0730(10) Uani 1 1 d . . .
H4A H 0.3419 0.3577 0.0629 0.109 Uiso 1 1 calc R . .
H4B H 0.3700 0.4099 0.1366 0.109 Uiso 1 1 calc R . .
H4C H 0.3789 0.4547 0.0691 0.109 Uiso 1 1 calc R . .
P1 P 0.14007(4) 0.43858(5) 0.26569(4) 0.04018(17) Uani 1 1 d . . .
P2 P 0.24813(4) 0.63785(5) 0.22382(4) 0.03742(16) Uani 1 1 d . . .
P3 P 0.30888(4) 0.16917(5) 0.19288(4) 0.03908(16) Uani 1 1 d . . .
C1A C 0.04674(16) 0.4323(2) 0.19792(17) 0.0512(7) Uani 1 1 d . . .
C2A C 0.02970(17) 0.4771(2) 0.13314(16) 0.0509(7) Uani 1 1 d . . .
H2A1 H 0.0662 0.5093 0.1234 0.061 Uiso 1 1 calc R . .
C3A C -0.0421(2) 0.4745(3) 0.08222(19) 0.0684(10) Uani 1 1 d . . .
H3A H -0.0535 0.5062 0.0392 0.082 Uiso 1 1 calc R . .
C4A C -0.0959(2) 0.4257(3) 0.0950(2) 0.0789(12) Uani 1 1 d . . .
H4A1 H -0.1435 0.4234 0.0605 0.095 Uiso 1 1 calc R . .
C5A C -0.0795(2) 0.3803(3) 0.1584(3) 0.1029(16) Uani 1 1 d . . .
H5A H -0.1160 0.3466 0.1670 0.123 Uiso 1 1 calc R . .
C6A C -0.00908(19) 0.3837(3) 0.2100(3) 0.0961(16) Uani 1 1 d . . .
H6A H 0.0011 0.3533 0.2534 0.115 Uiso 1 1 calc R . .
C1B C 0.15182(14) 0.32303(19) 0.30592(15) 0.0427(6) Uani 1 1 d . . .
C2B C 0.16810(18) 0.3056(2) 0.37804(17) 0.0582(8) Uani 1 1 d . . .
H2B1 H 0.1718 0.3546 0.4091 0.070 Uiso 1 1 calc R . .
C3B C 0.1790(2) 0.2171(3) 0.4049(2) 0.0793(11) Uani 1 1 d . . .
H3B H 0.1908 0.2070 0.4537 0.095 Uiso 1 1 calc R . .
C4B C 0.1724(2) 0.1443(3) 0.3598(3) 0.0867(13) Uani 1 1 d . . .
H4B1 H 0.1795 0.0847 0.3780 0.104 Uiso 1 1 calc R . .
C5B C 0.1552(2) 0.1592(3) 0.2879(3) 0.0822(12) Uani 1 1 d . . .
H5B H 0.1498 0.1095 0.2572 0.099 Uiso 1 1 calc R . .
C6B C 0.14591(19) 0.2486(2) 0.2608(2) 0.0625(9) Uani 1 1 d . . .
H6B H 0.1357 0.2584 0.2122 0.075 Uiso 1 1 calc R . .
C1C C 0.13120(19) 0.5144(2) 0.33539(18) 0.0536(8) Uani 1 1 d . . .
C2C C 0.1936(2) 0.5333(3) 0.3942(2) 0.0779(11) Uani 1 1 d . . .
H2C1 H 0.2380 0.5052 0.3988 0.093 Uiso 1 1 calc R . .
C3C C 0.1915(3) 0.5935(4) 0.4469(3) 0.1147(18) Uani 1 1 d . . .
H3C H 0.2342 0.6050 0.4867 0.138 Uiso 1 1 calc R . .
C4C C 0.1280(5) 0.6354(4) 0.4408(4) 0.131(2) Uani 1 1 d . . .
H4C1 H 0.1267 0.6755 0.4765 0.158 Uiso 1 1 calc R . .
C5C C 0.0649(4) 0.6193(4) 0.3820(4) 0.124(2) Uani 1 1 d . . .
H5C H 0.0214 0.6495 0.3777 0.148 Uiso 1 1 calc R . .
C6C C 0.0654(2) 0.5586(3) 0.3288(2) 0.0846(12) Uani 1 1 d . . .
H6C H 0.0224 0.5475 0.2892 0.102 Uiso 1 1 calc R . .
C1D C 0.31187(15) 0.68192(18) 0.18341(14) 0.0395(6) Uani 1 1 d . . .
C2D C 0.36910(16) 0.6268(2) 0.18350(16) 0.0497(7) Uani 1 1 d . . .
H2D H 0.3721 0.5667 0.2003 0.060 Uiso 1 1 calc R . .
C3D C 0.42266(17) 0.6590(3) 0.15888(18) 0.0623(9) Uani 1 1 d . . .
H3D H 0.4612 0.6208 0.1595 0.075 Uiso 1 1 calc R . .
C4D C 0.41856(18) 0.7472(3) 0.13365(18) 0.0633(9) Uani 1 1 d . . .
H4D H 0.4545 0.7689 0.1174 0.076 Uiso 1 1 calc R . .
C5D C 0.3617(2) 0.8033(2) 0.1324(2) 0.0707(10) Uani 1 1 d . . .
H5D H 0.3591 0.8632 0.1153 0.085 Uiso 1 1 calc R . .
C6D C 0.3081(2) 0.7712(2) 0.1565(2) 0.0628(9) Uani 1 1 d . . .
H6D H 0.2691 0.8094 0.1547 0.075 Uiso 1 1 calc R . .
C1E C 0.15694(15) 0.68215(17) 0.16799(15) 0.0409(6) Uani 1 1 d . . .
C2E C 0.13422(17) 0.6822(2) 0.09337(16) 0.0507(7) Uani 1 1 d . . .
H2E H 0.1683 0.6698 0.0720 0.061 Uiso 1 1 calc R . .
C3E C 0.06135(19) 0.7007(2) 0.05087(18) 0.0620(9) Uani 1 1 d . . .
H3E H 0.0469 0.7009 0.0012 0.074 Uiso 1 1 calc R . .
C4E C 0.0103(2) 0.7187(2) 0.0815(2) 0.0670(9) Uani 1 1 d . . .
H4E H -0.0385 0.7314 0.0527 0.080 Uiso 1 1 calc R . .
C5E C 0.03175(18) 0.7179(2) 0.1553(2) 0.0650(9) Uani 1 1 d . . .
H5E H -0.0029 0.7296 0.1761 0.078 Uiso 1 1 calc R . .
C6E C 0.10448(17) 0.6998(2) 0.19860(17) 0.0509(7) Uani 1 1 d . . .
H6E H 0.1184 0.6993 0.2483 0.061 Uiso 1 1 calc R . .
C1F C 0.27668(15) 0.70590(18) 0.30686(15) 0.0419(6) Uani 1 1 d . . .
C2F C 0.32363(18) 0.6651(2) 0.36957(16) 0.0586(8) Uani 1 1 d . . .
H2F H 0.3381 0.6043 0.3687 0.070 Uiso 1 1 calc R . .
C3F C 0.3495(2) 0.7139(3) 0.43384(19) 0.0756(11) Uani 1 1 d . . .
H3F H 0.3819 0.6859 0.4752 0.091 Uiso 1 1 calc R . .
C4F C 0.3276(2) 0.8027(3) 0.4365(2) 0.0762(11) Uani 1 1 d . . .
H4F H 0.3437 0.8345 0.4798 0.091 Uiso 1 1 calc R . .
C5F C 0.2818(2) 0.8447(3) 0.3749(2) 0.0708(10) Uani 1 1 d . . .
H5F H 0.2675 0.9054 0.3765 0.085 Uiso 1 1 calc R . .
C6F C 0.25668(19) 0.7974(2) 0.31025(18) 0.0583(8) Uani 1 1 d . . .
H6F H 0.2262 0.8270 0.2687 0.070 Uiso 1 1 calc R . .
C1G C 0.36328(15) 0.09930(19) 0.27032(14) 0.0417(6) Uani 1 1 d . . .
C2G C 0.40288(16) 0.0221(2) 0.26375(17) 0.0532(7) Uani 1 1 d . . .
H2G H 0.4043 0.0069 0.2192 0.064 Uiso 1 1 calc R . .
C3G C 0.44018(18) -0.0321(2) 0.3229(2) 0.0641(9) Uani 1 1 d . . .
H3G H 0.4662 -0.0837 0.3180 0.077 Uiso 1 1 calc R . .
C4G C 0.4385(2) -0.0094(3) 0.3884(2) 0.0763(11) Uani 1 1 d . . .
H4G H 0.4630 -0.0464 0.4280 0.092 Uiso 1 1 calc R . .
C5G C 0.4012(2) 0.0673(3) 0.39653(19) 0.0796(11) Uani 1 1 d . . .
H5G H 0.4011 0.0828 0.4415 0.096 Uiso 1 1 calc R . .
C6G C 0.36330(19) 0.1220(2) 0.33709(16) 0.0593(8) Uani 1 1 d . . .
H6G H 0.3380 0.1739 0.3425 0.071 Uiso 1 1 calc R . .
C1H C 0.22703(15) 0.09873(19) 0.14680(15) 0.0453(7) Uani 1 1 d . . .
C2H C 0.21765(17) 0.0094(2) 0.16664(18) 0.0575(8) Uani 1 1 d . . .
H2H H 0.2561 -0.0191 0.2032 0.069 Uiso 1 1 calc R . .
C3H C 0.15225(19) -0.0378(2) 0.1331(2) 0.0723(10) Uani 1 1 d . . .
H3H H 0.1467 -0.0970 0.1479 0.087 Uiso 1 1 calc R . .
C4H C 0.0954(2) 0.0027(3) 0.0781(2) 0.0872(13) Uani 1 1 d . . .
H4H H 0.0517 -0.0293 0.0548 0.105 Uiso 1 1 calc R . .
C5H C 0.1037(2) 0.0913(3) 0.0578(2) 0.0873(13) Uani 1 1 d . . .
H5H H 0.0654 0.1189 0.0205 0.105 Uiso 1 1 calc R . .
C6H C 0.16811(18) 0.1392(2) 0.09217(18) 0.0637(9) Uani 1 1 d . . .
H6H H 0.1723 0.1995 0.0787 0.076 Uiso 1 1 calc R . .
C1I C 0.36304(16) 0.16782(19) 0.13515(15) 0.0452(7) Uani 1 1 d . . .
C2I C 0.3346(2) 0.1432(3) 0.06375(17) 0.0738(11) Uani 1 1 d . . .
H2I H 0.2879 0.1166 0.0443 0.089 Uiso 1 1 calc R . .
C3I C 0.3754(3) 0.1579(4) 0.0206(2) 0.0998(16) Uani 1 1 d . . .
H3I H 0.3554 0.1417 -0.0276 0.120 Uiso 1 1 calc R . .
C4I C 0.4437(3) 0.1956(3) 0.0477(3) 0.0900(14) Uani 1 1 d . . .
H4I H 0.4701 0.2058 0.0180 0.108 Uiso 1 1 calc R . .
C5I C 0.4740(2) 0.2186(2) 0.1190(2) 0.0739(10) Uani 1 1 d . . .
H5I H 0.5216 0.2427 0.1381 0.089 Uiso 1 1 calc R . .
C6I C 0.43378(18) 0.2060(2) 0.16256(19) 0.0574(8) Uani 1 1 d . . .
H6I H 0.4541 0.2232 0.2106 0.069 Uiso 1 1 calc R . .

loop_
_atom_site_aniso_label
_atom_site_aniso_U_11
_atom_site_aniso_U_22
_atom_site_aniso_U_33
_atom_site_aniso_U_23
_atom_site_aniso_U_13
_atom_site_aniso_U_12
Se1 0.04703(17) 0.04240(16) 0.03313(15) 0.00092(11) 0.00773(12) 0.00109(12)
Se2 0.04582(16) 0.04642(17) 0.03504(15) -0.00178(12) 0.00795(12) 0.00564(13)
Cu1 0.04319(19) 0.03129(17) 0.04310(19) 0.00130(13) 0.01928(15) 0.00012(13)
Cu2 0.0450(2) 0.03765(18) 0.03927(19) -0.00225(14) 0.01233(15) 0.00294(14)
C1 0.0536(19) 0.0495(18) 0.060(2) 0.0118(15) 0.0160(16) 0.0135(15)
O1 0.0733(18) 0.142(3) 0.0793(19) 0.0208(18) 0.0390(16) 0.0217(17)
C2 0.058(2) 0.080(3) 0.117(4) -0.029(3) 0.009(2) -0.013(2)
C3 0.0581(19) 0.0594(19) 0.0350(15) 0.0012(14) 0.0082(14) 0.0002(15)
O2 0.0797(19) 0.116(2) 0.093(2) 0.0640(19) 0.0177(16) 0.0102(17)
C4 0.067(2) 0.077(3) 0.084(3) 0.012(2) 0.040(2) 0.0128(19)
P1 0.0372(4) 0.0412(4) 0.0435(4) 0.0054(3) 0.0165(3) -0.0006(3)
P2 0.0425(4) 0.0299(3) 0.0409(4) 0.0002(3) 0.0168(3) 0.0003(3)
P3 0.0410(4) 0.0364(4) 0.0328(3) -0.0015(3) 0.0053(3) 0.0047(3)
C1A 0.0404(16) 0.0472(17) 0.0628(19) 0.0126(15) 0.0154(14) 0.0003(13)
C2A 0.0472(17) 0.0471(17) 0.0534(18) -0.0015(14) 0.0125(14) 0.0009(13)
C3A 0.061(2) 0.068(2) 0.058(2) -0.0015(17) 0.0016(17) 0.0121(18)
C4A 0.043(2) 0.072(3) 0.097(3) -0.012(2) -0.002(2) 0.0060(18)
C5A 0.044(2) 0.106(4) 0.145(4) 0.037(3) 0.018(3) -0.011(2)
C6A 0.0392(19) 0.119(4) 0.117(4) 0.059(3) 0.013(2) -0.007(2)
C1B 0.0326(14) 0.0439(16) 0.0525(17) 0.0082(13) 0.0169(13) -0.0015(12)
C2B 0.059(2) 0.059(2) 0.0518(19) 0.0138(15) 0.0155(16) 0.0026(16)
C3B 0.079(3) 0.081(3) 0.077(3) 0.037(2) 0.028(2) 0.011(2)
C4B 0.088(3) 0.059(2) 0.129(4) 0.041(3) 0.060(3) 0.015(2)
C5B 0.098(3) 0.046(2) 0.121(4) -0.003(2) 0.063(3) 0.000(2)
C6B 0.075(2) 0.0512(19) 0.070(2) -0.0001(17) 0.0368(19) -0.0050(17)
C1C 0.067(2) 0.0465(17) 0.062(2) 0.0047(15) 0.0409(18) -0.0007(15)
C2C 0.082(3) 0.086(3) 0.080(3) -0.031(2) 0.047(2) -0.020(2)
C3C 0.140(5) 0.119(4) 0.110(4) -0.058(3) 0.075(4) -0.033(4)
C4C 0.203(7) 0.095(4) 0.149(6) -0.042(4) 0.127(6) -0.011(5)
C5C 0.162(6) 0.102(4) 0.158(6) 0.006(4) 0.119(5) 0.046(4)
C6C 0.097(3) 0.081(3) 0.101(3) 0.013(2) 0.066(3) 0.029(2)
C1D 0.0413(15) 0.0336(14) 0.0418(15) -0.0020(11) 0.0134(12) -0.0031(11)
C2D 0.0492(17) 0.0492(17) 0.0500(17) 0.0047(14) 0.0173(14) 0.0061(14)
C3D 0.0445(18) 0.076(2) 0.067(2) 0.0038(18) 0.0221(16) 0.0095(16)
C4D 0.0513(19) 0.083(3) 0.060(2) -0.0060(18) 0.0259(16) -0.0197(18)
C5D 0.083(3) 0.053(2) 0.092(3) 0.0077(19) 0.050(2) -0.0115(18)
C6D 0.074(2) 0.0396(17) 0.091(3) 0.0107(17) 0.049(2) 0.0065(16)
C1E 0.0473(16) 0.0286(13) 0.0485(16) 0.0023(12) 0.0197(13) 0.0003(11)
C2E 0.0554(18) 0.0479(17) 0.0506(17) 0.0086(14) 0.0215(15) 0.0032(14)
C3E 0.062(2) 0.061(2) 0.0545(19) 0.0153(16) 0.0116(17) 0.0046(17)
C4E 0.054(2) 0.057(2) 0.081(3) 0.0137(18) 0.0147(19) 0.0147(16)
C5E 0.052(2) 0.058(2) 0.089(3) -0.0061(19) 0.0303(19) 0.0108(16)
C6E 0.0552(19) 0.0444(17) 0.0556(18) -0.0042(14) 0.0233(15) -0.0002(14)
C1F 0.0439(15) 0.0400(15) 0.0441(16) -0.0040(12) 0.0187(13) -0.0044(12)
C2F 0.067(2) 0.059(2) 0.0487(18) -0.0011(15) 0.0196(16) 0.0033(16)
C3F 0.080(3) 0.089(3) 0.0458(19) -0.0080(19) 0.0093(18) 0.000(2)
C4F 0.075(3) 0.090(3) 0.061(2) -0.031(2) 0.022(2) -0.016(2)
C5F 0.069(2) 0.055(2) 0.088(3) -0.030(2) 0.028(2) -0.0072(18)
C6F 0.063(2) 0.0410(17) 0.065(2) -0.0071(15) 0.0160(17) -0.0009(15)
C1G 0.0393(15) 0.0396(15) 0.0396(15) 0.0024(12) 0.0068(12) 0.0002(12)
C2G 0.0455(17) 0.0543(19) 0.0516(18) 0.0043(14) 0.0085(14) 0.0049(14)
C3G 0.0488(19) 0.053(2) 0.079(3) 0.0176(18) 0.0104(17) 0.0094(15)
C4G 0.065(2) 0.081(3) 0.067(3) 0.036(2) 0.0054(19) 0.001(2)
C5G 0.090(3) 0.099(3) 0.0425(19) 0.0152(19) 0.0165(19) 0.004(2)
C6G 0.065(2) 0.061(2) 0.0464(18) 0.0073(15) 0.0152(16) 0.0077(16)
C1H 0.0435(16) 0.0409(16) 0.0421(15) -0.0044(12) 0.0048(13) 0.0040(12)
C2H 0.0486(18) 0.0419(17) 0.063(2) 0.0034(15) -0.0015(15) 0.0029(14)
C3H 0.058(2) 0.0435(18) 0.090(3) 0.0052(18) -0.0021(19) -0.0046(16)
C4H 0.055(2) 0.057(2) 0.109(3) 0.002(2) -0.018(2) -0.0135(18)
C5H 0.059(2) 0.064(2) 0.093(3) 0.014(2) -0.025(2) -0.0047(19)
C6H 0.0548(19) 0.0482(18) 0.063(2) 0.0112(16) -0.0078(16) 0.0002(15)
C1I 0.0533(17) 0.0394(15) 0.0394(15) 0.0015(12) 0.0130(13) 0.0107(13)
C2I 0.066(2) 0.107(3) 0.0412(18) -0.0142(19) 0.0119(17) 0.008(2)
C3I 0.104(4) 0.154(5) 0.046(2) 0.000(3) 0.032(2) 0.029(3)
C4I 0.104(4) 0.101(3) 0.089(3) 0.025(3) 0.064(3) 0.035(3)
C5I 0.075(2) 0.057(2) 0.103(3) 0.007(2) 0.050(2) 0.0071(18)
C6I 0.059(2) 0.0520(19) 0.062(2) -0.0022(15) 0.0224(17) 0.0048(15)

loop_
_atom_type_symbol
_atom_type_description
_atom_type_scat_dispersion_real
_atom_type_scat_dispersion_imag
_atom_type_scat_source
C C 0.0033 0.0016 'International Tables Vol C Tables 4.2.6.8 and 6.1.1.4'
H H 0.0000 0.0000 'International Tables Vol C Tables 4.2.6.8 and 6.1.1.4'
O O 0.0106 0.0060 'International Tables Vol C Tables 4.2.6.8 and 6.1.1.4'
P P 0.1023 0.0942 'International Tables Vol C Tables 4.2.6.8 and 6.1.1.4'
Cu Cu 0.3201 1.2651 'International Tables Vol C Tables 4.2.6.8 and 6.1.1.4'
Se Se -0.0929 2.2259 'International Tables Vol C Tables 4.2.6.8 and 6.1.1.4'

loop_
_geom_angle_atom_site_label_1
_geom_angle_atom_site_label_2
_geom_angle_atom_site_label_3
_geom_angle
_geom_angle_site_symmetry_1
_geom_angle_site_symmetry_3
_geom_angle_publ_flag
C1 Se1 Cu2 99.44(11) . . ?
C1 Se1 Cu1 109.87(9) . . ?
Cu2 Se1 Cu1 65.787(12) . . ?
C3 Se2 Cu2 104.06(9) . . ?
C3 Se2 Cu1 108.24(9) . . ?
Cu2 Se2 Cu1 65.897(12) . . ?
P2 Cu1 P1 114.67(3) . . ?
P2 Cu1 Se2 110.30(2) . . ?
P1 Cu1 Se2 105.52(2) . . ?
P2 Cu1 Se1 118.51(2) . . ?
P1 Cu1 Se1 97.52(2) . . ?
Se2 Cu1 Se1 109.044(14) . . ?
P2 Cu1 Cu2 144.86(2) . . ?
P1 Cu1 Cu2 100.42(2) . . ?
Se2 Cu1 Cu2 55.239(11) . . ?
Se1 Cu1 Cu2 54.963(11) . . ?
P3 Cu2 Se1 121.63(2) . . ?
P3 Cu2 Se2 121.59(2) . . ?
Se1 Cu2 Se2 116.769(16) . . ?
P3 Cu2 Cu1 169.65(3) . . ?
Se1 Cu2 Cu1 59.250(12) . . ?
Se2 Cu2 Cu1 58.864(12) . . ?
O1 C1 C2 122.2(4) . . ?
O1 C1 Se1 123.2(3) . . ?
C2 C1 Se1 114.6(3) . . ?
O2 C3 C4 122.2(3) . . ?
O2 C3 Se2 120.1(3) . . ?
C4 C3 Se2 117.7(2) . . ?
C1A P1 C1C 104.40(15) . . ?
C1A P1 C1B 102.04(13) . . ?
C1C P1 C1B 104.23(13) . . ?
C1A P1 Cu1 118.36(10) . . ?
C1C P1 Cu1 112.21(10) . . ?
C1B P1 Cu1 114.07(9) . . ?
C1D P2 C1E 105.62(12) . . ?
C1D P2 C1F 100.66(12) . . ?
C1E P2 C1F 105.35(12) . . ?
C1D P2 Cu1 118.83(9) . . ?
C1E P2 Cu1 106.07(9) . . ?
C1F P2 Cu1 118.97(9) . . ?
C1G P3 C1H 103.90(13) . . ?
C1G P3 C1I 104.02(13) . . ?
C1H P3 C1I 105.79(13) . . ?
C1G P3 Cu2 120.21(9) . . ?
C1H P3 Cu2 114.69(9) . . ?
C1I P3 Cu2 106.94(9) . . ?
C2A C1A C6A 118.2(3) . . ?
C2A C1A P1 120.3(2) . . ?
C6A C1A P1 121.5(3) . . ?
C1A C2A C3A 120.2(3) . . ?
C4A C3A C2A 120.6(3) . . ?
C5A C4A C3A 119.7(3) . . ?
C4A C5A C6A 120.5(4) . . ?
C5A C6A C1A 120.8(4) . . ?
C2B C1B C6B 118.1(3) . . ?
C2B C1B P1 124.6(2) . . ?
C6B C1B P1 117.3(2) . . ?
C3B C2B C1B 121.3(4) . . ?
C4B C3B C2B 120.1(4) . . ?
C3B C4B C5B 120.0(4) . . ?
C4B C5B C6B 120.2(4) . . ?
C1B C6B C5B 120.3(3) . . ?
C2C C1C C6C 118.7(3) . . ?
C2C C1C P1 118.1(3) . . ?
C6C C1C P1 123.0(3) . . ?
C1C C2C C3C 121.0(4) . . ?
C4C C3C C2C 120.2(5) . . ?
C3C C4C C5C 120.2(5) . . ?
C4C C5C C6C 120.8(5) . . ?
C5C C6C C1C 119.1(5) . . ?
C2D C1D C6D 118.0(3) . . ?
C2D C1D P2 118.5(2) . . ?
C6D C1D P2 123.3(2) . . ?
C1D C2D C3D 121.2(3) . . ?
C4D C3D C2D 119.9(3) . . ?
C5D C4D C3D 120.1(3) . . ?
C4D C5D C6D 120.1(3) . . ?
C5D C6D C1D 120.7(3) . . ?
C2E C1E C6E 118.6(3) . . ?
C2E C1E P2 120.5(2) . . ?
C6E C1E P2 119.8(2) . . ?
C3E C2E C1E 120.5(3) . . ?
C4E C3E C2E 120.5(3) . . ?
C3E C4E C5E 119.7(3) . . ?
C4E C5E C6E 120.5(3) . . ?
C5E C6E C1E 120.3(3) . . ?
C2F C1F C6F 117.8(3) . . ?
C2F C1F P2 118.0(2) . . ?
C6F C1F P2 124.2(2) . . ?
C1F C2F C3F 120.9(3) . . ?
C4F C3F C2F 120.4(4) . . ?
C3F C4F C5F 119.7(3) . . ?
C4F C5F C6F 120.5(3) . . ?
C5F C6F C1F 120.7(3) . . ?
C6G C1G C2G 118.8(3) . . ?
C6G C1G P3 118.9(2) . . ?
C2G C1G P3 122.2(2) . . ?
C3G C2G C1G 120.7(3) . . ?
C4G C3G C2G 119.7(3) . . ?
C3G C4G C5G 120.7(3) . . ?
C4G C5G C6G 119.8(4) . . ?
C1G C6G C5G 120.2(3) . . ?
C2H C1H C6H 117.6(3) . . ?
C2H C1H P3 124.1(2) . . ?
C6H C1H P3 118.1(2) . . ?
C3H C2H C1H 121.3(3) . . ?
C4H C3H C2H 120.1(3) . . ?
C3H C4H C5H 119.4(3) . . ?
C6H C5H C4H 120.6(3) . . ?
C5H C6H C1H 120.9(3) . . ?
C2I C1I C6I 118.2(3) . . ?
C2I C1I P3 123.7(3) . . ?
C6I C1I P3 117.5(2) . . ?
C1I C2I C3I 120.2(4) . . ?
C4I C3I C2I 121.1(4) . . ?
C3I C4I C5I 119.8(4) . . ?
C4I C5I C6I 120.0(4) . . ?
C5I C6I C1I 120.7(3) . . ?

loop_
_geom_bond_atom_site_label_1
_geom_bond_atom_site_label_2
_geom_bond_distance
_geom_bond_site_symmetry_2
_geom_bond_publ_flag
Se1 C1 1.929(3) . ?
Se1 Cu2 2.4278(4) . ?
Se1 Cu1 2.5482(4) . ?
Se2 C3 1.956(3) . ?
Se2 Cu2 2.4339(4) . ?
Se2 Cu1 2.5358(4) . ?
Cu1 P2 2.2761(7) . ?
Cu1 P1 2.2983(7) . ?
Cu1 Cu2 2.7043(4) . ?
Cu2 P3 2.2416(8) . ?
C1 O1 1.200(4) . ?
C1 C2 1.500(5) . ?
C3 O2 1.201(4) . ?
C3 C4 1.486(5) . ?
P1 C1A 1.825(3) . ?
P1 C1C 1.837(3) . ?
P1 C1B 1.841(3) . ?
P2 C1D 1.830(3) . ?
P2 C1E 1.830(3) . ?
P2 C1F 1.837(3) . ?
P3 C1G 1.830(3) . ?
P3 C1H 1.831(3) . ?
P3 C1I 1.831(3) . ?
C1A C2A 1.380(4) . ?
C1A C6A 1.390(4) . ?
C2A C3A 1.394(4) . ?
C3A C4A 1.364(5) . ?
C4A C5A 1.362(6) . ?
C5A C6A 1.380(5) . ?
C1B C2B 1.384(4) . ?
C1B C6B 1.388(4) . ?
C2B C3B 1.381(5) . ?
C3B C4B 1.366(6) . ?
C4B C5B 1.371(6) . ?
C5B C6B 1.396(5) . ?
C1C C2C 1.372(5) . ?
C1C C6C 1.395(5) . ?
C2C C3C 1.384(5) . ?
C3C C4C 1.342(8) . ?
C4C C5C 1.371(8) . ?
C5C C6C 1.388(7) . ?
C1D C2D 1.372(4) . ?
C1D C6D 1.397(4) . ?
C2D C3D 1.389(4) . ?
C3D C4D 1.369(5) . ?
C4D C5D 1.368(5) . ?
C5D C6D 1.383(5) . ?
C1E C2E 1.394(4) . ?
C1E C6E 1.396(4) . ?
C2E C3E 1.385(4) . ?
C3E C4E 1.374(5) . ?
C4E C5E 1.380(5) . ?
C5E C6E 1.385(4) . ?
C1F C2F 1.385(4) . ?
C1F C6F 1.395(4) . ?
C2F C3F 1.391(5) . ?
C3F C4F 1.367(5) . ?
C4F C5F 1.370(5) . ?
C5F C6F 1.387(5) . ?
C1G C6G 1.378(4) . ?
C1G C2G 1.395(4) . ?
C2G C3G 1.385(4) . ?
C3G C4G 1.366(5) . ?
C4G C5G 1.375(6) . ?
C5G C6G 1.395(5) . ?
C1H C2H 1.389(4) . ?
C1H C6H 1.390(4) . ?
C2H C3H 1.382(4) . ?
C3H C4H 1.373(5) . ?
C4H C5H 1.378(5) . ?
C5H C6H 1.376(5) . ?
C1I C2I 1.377(4) . ?
C1I C6I 1.396(4) . ?
C2I C3I 1.391(6) . ?
C3I C4I 1.351(6) . ?
C4I C5I 1.372(6) . ?
C5I C6I 1.383(5) . ?
